data_7241068
loop_
_publ_author_name
'Wei, Wenchang'
'Liu, Zheng'
'Wei, Runzhi'
'Han, Guo-Cheng'
'Liang, Chuxin'

_publ_section_title
;
 Synthesis of MOFs/GO composite for corrosion resistance application on
 carbon steel
;
_journal_issue 50
_journal_name_full 'RSC Advances'
_journal_page_first 29923
_journal_page_last 29934
_journal_paper_doi 10.1039/D0RA05690A
_journal_volume 10
_journal_year 2020
_chemical_formula_moiety 'C20 H12 Mn N2 O5'
_chemical_formula_sum 'C20 H12 Mn N2 O5'
_chemical_formula_weight 415.26
_space_group_crystal_system orthorhombic
_space_group_IT_number 19
_space_group_name_Hall 'P 2ac 2ab'
_space_group_name_H-M_alt 'P 21 21 21'
_atom_sites_solution_hydrogens mixed
_audit_creation_date 2020-02-04
_audit_creation_method
;
Olex2 1.2-beta
(compiled 2018.05.29 svn.r3508 for OlexSys, GUI svn.r5506)
;
_audit_update_record
;
2020-02-04 deposited with the CCDC.	2020-07-27 downloaded from the CCDC.
;
_cell_angle_alpha 90
_cell_angle_beta 90
_cell_angle_gamma 90
_cell_formula_units_Z 4
_cell_length_a 4.8722(2)
_cell_length_b 16.6989(6)
_cell_length_c 19.3540(6)
_cell_measurement_reflns_used 2826
_cell_measurement_temperature 293(2)
_cell_measurement_theta_max 26.7510
_cell_measurement_theta_min 3.7960
_cell_volume 1574.65(10)
_computing_molecular_graphics 'Olex2 (Dolomanov et al., 2009)'
_computing_publication_material 'Olex2 (Dolomanov et al., 2009)'
_computing_structure_refinement 'ShelXL (Sheldrick, 2015)'
_computing_structure_solution 'ShelXS (Sheldrick, 2008)'
_diffrn_ambient_temperature 293(2)
_diffrn_measured_fraction_theta_full 0.996
_diffrn_measured_fraction_theta_max 0.914
_diffrn_measurement_device_type 'multiwire proportional'
_diffrn_measurement_method 'phi and omega scans'
_diffrn_radiation_monochromator graphite
_diffrn_radiation_type MoK\a
_diffrn_radiation_wavelength 0.71073
_diffrn_reflns_av_R_equivalents 0.0600
_diffrn_reflns_av_unetI/netI 0.0748
_diffrn_reflns_Laue_measured_fraction_full 0.996
_diffrn_reflns_Laue_measured_fraction_max 0.914
_diffrn_reflns_limit_h_max 6
_diffrn_reflns_limit_h_min -6
_diffrn_reflns_limit_k_max 16
_diffrn_reflns_limit_k_min -21
_diffrn_reflns_limit_l_max 24
_diffrn_reflns_limit_l_min -26
_diffrn_reflns_number 11654
_diffrn_reflns_point_group_measured_fraction_full 0.998
_diffrn_reflns_point_group_measured_fraction_max 0.878
_diffrn_reflns_theta_full 25.242
_diffrn_reflns_theta_max 29.162
_diffrn_reflns_theta_min 3.385
_exptl_absorpt_coefficient_mu 0.879
_exptl_absorpt_correction_T_max 1.00000
_exptl_absorpt_correction_T_min 0.32629
_exptl_absorpt_correction_type multi-scan
_exptl_absorpt_process_details
;
CrysAlisPro 1.171.39.46 (Rigaku Oxford Diffraction, 2018)
Empirical absorption correction using spherical harmonics,
 implemented in SCALE3 ABSPACK scaling algorithm.
;
_exptl_crystal_colour yellow
_exptl_crystal_density_diffrn 1.752
_exptl_crystal_description bolck
_exptl_crystal_F_000 844
_exptl_crystal_size_max 0.33
_exptl_crystal_size_mid 0.26
_exptl_crystal_size_min 0.21
_refine_diff_density_max 0.331
_refine_diff_density_min -0.430
_refine_diff_density_rms 0.077
_refine_ls_abs_structure_details
;
 Flack x determined using 1047 quotients [(I+)-(I-)]/[(I+)+(I-)]
 (Parsons and Flack (2004), Acta Cryst. A60, s61).
;
_refine_ls_abs_structure_Flack -0.018(17)
_refine_ls_extinction_method none
_refine_ls_goodness_of_fit_ref 1.035
_refine_ls_hydrogen_treatment mixed
_refine_ls_matrix_type full
_refine_ls_number_parameters 258
_refine_ls_number_reflns 3741
_refine_ls_number_restraints 0
_refine_ls_restrained_S_all 1.035
_refine_ls_R_factor_all 0.0643
_refine_ls_R_factor_gt 0.0435
_refine_ls_shift/su_max 0.000
_refine_ls_shift/su_mean 0.000
_refine_ls_structure_factor_coef Fsqd
_refine_ls_weighting_details
;
 w=1/[\s^2^(Fo^2^)+(0.0308P)^2^]
 where P=(Fo^2^+2Fc^2^)/3
;
_refine_ls_weighting_scheme calc
_refine_ls_wR_factor_gt 0.0795
_refine_ls_wR_factor_ref 0.0883
_reflns_Friedel_coverage 0.648
_reflns_Friedel_fraction_full 1.000
_reflns_Friedel_fraction_max 0.827
_reflns_number_gt 3026
_reflns_number_total 3741
_reflns_threshold_expression 'I > 2\s(I)'
_cod_data_source_file d0ra05690a1.cif
_cod_data_source_block 19101309-1
_cod_depositor_comments 'Adding full bibliography for 7241067--7241068.cif.'
_cod_database_code 7241068
_shelxl_version_number 2013-2
_shelx_space_group_comment
;
The symmetry employed for this shelxl refinement is uniquely defined
by the following loop, which should always be used as a source of
symmetry information in preference to the above space-group names.
They are only intended as comments.
;
_olex2_refinement_description
;
1. Fixed Uiso
 At 1.2 times of:
  All C(H) groups
 At 1.5 times of:
  All O(H) groups
2.a Rotating group:
 O5(H5A)
2.b Aromatic/amide H refined with riding coordinates:
 C5(H5), C14(H14), C8(H8), C2(H2), C3(H3), C11(H11), C17(H17), C16(H16),
 C4(H4), C15(H15)
;
_olex2_submission_special_instructions 'No special instructions were received'

loop_
_space_group_symop_operation_xyz
'x, y, z'
'-x+1/2, -y, z+1/2'
'x+1/2, -y+1/2, -z'
'-x, y+1/2, -z+1/2'

loop_
_atom_site_label
_atom_site_type_symbol
_atom_site_fract_x
_atom_site_fract_y
_atom_site_fract_z
_atom_site_U_iso_or_equiv
_atom_site_adp_type
_atom_site_occupancy
_atom_site_site_symmetry_order
_atom_site_calc_flag
_atom_site_refinement_flags_posn
_atom_site_refinement_flags_adp
_atom_site_refinement_flags_occupancy
_atom_site_disorder_assembly
_atom_site_disorder_group
Mn1 Mn 0.04438(13) 0.69435(4) 0.05364(3) 0.01853(16) Uani 1 1 d . . . . .
O1 O -0.1266(5) 0.80760(17) 0.02376(13) 0.0188(6) Uani 1 1 d . . . . .
C6 C -0.0099(8) 1.0220(2) 0.05518(19) 0.0186(9) Uani 1 1 d . . . . .
C5 C 0.1916(9) 1.0468(3) 0.0073(2) 0.0239(10) Uani 1 1 d . . . . .
H5 H 0.2738 1.0090 -0.0213 0.029 Uiso 1 1 calc R . . . .
N5 N -0.3308(7) 1.0640(2) 0.14681(17) 0.0227(8) Uani 1 1 d . . . . .
N6 N -0.7449(8) 0.9007(2) 0.20659(16) 0.0215(8) Uani 1 1 d . . . . .
C13 C -1.0294(9) 0.9437(2) 0.30539(19) 0.0203(9) Uani 1 1 d . . . . .
C18 C -0.9444(9) 0.8862(2) 0.25455(18) 0.0188(9) Uani 1 1 d . . . . .
C14 C -1.2405(10) 0.9211(3) 0.3515(2) 0.0270(10) Uani 1 1 d . . . . .
H14 H -1.2984 0.9572 0.3851 0.032 Uiso 1 1 calc R . . . .
C8 C -0.3046(9) 0.9270(2) 0.11199(19) 0.0186(9) Uani 1 1 d . . . . .
H8 H -0.3702 0.8751 0.1174 0.022 Uiso 1 1 calc R . . . .
C20 C 0.0238(9) 0.8710(2) 0.02919(17) 0.0177(9) Uani 1 1 d . . . . .
C2 C -0.0525(10) 1.1619(2) 0.0917(2) 0.0308(11) Uani 1 1 d . . . . .
H2 H -0.1337 1.2008 0.1193 0.037 Uiso 1 1 calc R . . . .
C9 C -0.4141(9) 0.9891(2) 0.15300(19) 0.0195(9) Uani 1 1 d . . . . .
C7 C -0.1039(8) 0.9420(2) 0.06455(19) 0.0174(9) Uani 1 1 d . . . . .
C1 C -0.1342(9) 1.0811(3) 0.0985(2) 0.0232(10) Uani 1 1 d . . . . .
C3 C 0.1442(9) 1.1835(3) 0.0450(2) 0.0313(11) Uani 1 1 d . . . . .
H3 H 0.1969 1.2368 0.0412 0.038 Uiso 1 1 calc R . . . .
C11 C -0.6977(9) 1.0333(3) 0.2543(2) 0.0233(10) Uani 1 1 d . . . . .
H11 H -0.6104 1.0828 0.2524 0.028 Uiso 1 1 calc R . . . .
C17 C -1.0725(9) 0.8100(3) 0.2532(2) 0.0280(10) Uani 1 1 d . . . . .
H17 H -1.0151 0.7720 0.2212 0.034 Uiso 1 1 calc R . . . .
C10 C -0.6257(9) 0.9725(3) 0.2059(2) 0.0201(9) Uani 1 1 d . . . . .
C16 C -1.2789(10) 0.7916(3) 0.2982(2) 0.0305(11) Uani 1 1 d . . . . .
H16 H -1.3648 0.7420 0.2958 0.037 Uiso 1 1 calc R . . . .
C12 C -0.8932(9) 1.0199(2) 0.30357(19) 0.0207(10) Uani 1 1 d . . . . .
C4 C 0.2678(10) 1.1252(3) 0.0024(2) 0.0285(11) Uani 1 1 d . . . . .
H4 H 0.4019 1.1403 -0.0293 0.034 Uiso 1 1 calc R . . . .
C15 C -1.3612(9) 0.8475(3) 0.3478(2) 0.0289(11) Uani 1 1 d . . . . .
H15 H -1.5000 0.8343 0.3788 0.035 Uiso 1 1 calc R . . . .
O2 O 0.2651(6) 0.87390(17) 0.00940(14) 0.0254(7) Uani 1 1 d . . . . .
C19 C -0.9527(9) 1.0865(2) 0.35409(19) 0.0209(9) Uani 1 1 d . . . . .
O4 O -1.1453(6) 1.08036(18) 0.39683(14) 0.0282(7) Uani 1 1 d . . . . .
O3 O -0.8011(6) 1.14883(18) 0.35286(15) 0.0276(7) Uani 1 1 d . . . . .
O5 O 0.3385(7) 0.7485(2) 0.12709(16) 0.0303(8) Uani 1 1 d . . . . .
H5A H 0.4592 0.7133 0.1393 0.046 Uiso 1 1 d GR . . . .
H5B H 0.342(13) 0.791(4) 0.151(3) 0.10(3) Uiso 1 1 d . . . . .

loop_
_atom_site_aniso_label
_atom_site_aniso_U_11
_atom_site_aniso_U_22
_atom_site_aniso_U_33
_atom_site_aniso_U_23
_atom_site_aniso_U_13
_atom_site_aniso_U_12
Mn1 0.0211(3) 0.0145(3) 0.0199(3) 0.0018(3) 0.0000(3) -0.0010(3)
O1 0.0205(15) 0.0130(13) 0.0231(13) -0.0028(13) -0.0011(12) -0.0004(13)
C6 0.021(2) 0.0155(18) 0.0193(17) -0.0017(17) -0.003(2) -0.0021(16)
C5 0.029(3) 0.022(2) 0.021(2) -0.0029(18) 0.002(2) 0.0005(19)
N5 0.027(2) 0.019(2) 0.0221(17) -0.0027(15) 0.0043(17) 0.0014(16)
N6 0.025(2) 0.022(2) 0.0172(17) -0.0033(15) 0.0018(16) 0.0008(16)
C13 0.023(2) 0.020(2) 0.0179(18) -0.0002(16) -0.0040(19) 0.0028(19)
C18 0.021(2) 0.021(2) 0.0140(17) -0.0012(16) -0.0027(19) -0.0021(19)
C14 0.030(3) 0.028(3) 0.022(2) 0.0000(19) 0.004(2) 0.001(2)
C8 0.022(2) 0.016(2) 0.0185(19) -0.0017(17) -0.0013(18) 0.0011(17)
C20 0.025(2) 0.0148(19) 0.0132(17) 0.0008(15) -0.0007(18) 0.0036(19)
C2 0.037(3) 0.016(2) 0.039(2) -0.0063(19) 0.007(2) 0.001(2)
C9 0.020(2) 0.022(2) 0.0162(19) -0.0051(17) -0.0009(19) 0.0011(18)
C7 0.017(2) 0.018(2) 0.0174(19) -0.0021(16) -0.0018(18) -0.0006(16)
C1 0.026(3) 0.020(2) 0.024(2) -0.0029(19) -0.0024(19) 0.0025(19)
C3 0.037(3) 0.014(2) 0.042(3) 0.000(2) 0.000(2) -0.0052(19)
C11 0.026(3) 0.020(2) 0.024(2) -0.0029(18) 0.001(2) 0.0026(19)
C17 0.032(3) 0.023(2) 0.029(2) -0.007(2) 0.002(2) -0.002(2)
C10 0.023(2) 0.021(2) 0.017(2) -0.0027(17) 0.0020(19) 0.0026(18)
C16 0.038(3) 0.022(3) 0.031(2) -0.002(2) 0.001(2) -0.009(2)
C12 0.025(3) 0.021(2) 0.0162(19) -0.0041(17) 0.0000(19) 0.0034(18)
C4 0.032(3) 0.025(2) 0.029(2) 0.005(2) 0.007(2) -0.006(2)
C15 0.030(3) 0.032(3) 0.024(2) 0.000(2) 0.005(2) -0.001(2)
O2 0.0254(18) 0.0187(16) 0.0321(16) -0.0031(14) 0.0067(15) 0.0004(13)
C19 0.022(2) 0.021(2) 0.0202(19) -0.0033(17) -0.004(2) 0.005(2)
O4 0.0317(19) 0.0259(17) 0.0272(16) -0.0090(14) 0.0065(15) -0.0017(15)
O3 0.0326(19) 0.0218(17) 0.0285(16) -0.0067(14) 0.0082(15) -0.0002(14)
O5 0.029(2) 0.031(2) 0.0312(18) -0.0077(16) -0.0054(15) 0.0001(15)

loop_
_atom_type_symbol
_atom_type_description
_atom_type_scat_dispersion_real
_atom_type_scat_dispersion_imag
_atom_type_scat_source
C C 0.0033 0.0016 'International Tables Vol C Tables 4.2.6.8 and 6.1.1.4'
H H 0.0000 0.0000 'International Tables Vol C Tables 4.2.6.8 and 6.1.1.4'
Mn Mn 0.3368 0.7283 'International Tables Vol C Tables 4.2.6.8 and 6.1.1.4'
N N 0.0061 0.0033 'International Tables Vol C Tables 4.2.6.8 and 6.1.1.4'
O O 0.0106 0.0060 'International Tables Vol C Tables 4.2.6.8 and 6.1.1.4'

loop_
_geom_angle_atom_site_label_1
_geom_angle_atom_site_label_2
_geom_angle_atom_site_label_3
_geom_angle
_geom_angle_site_symmetry_1
_geom_angle_site_symmetry_3
_geom_angle_publ_flag
O1 Mn1 O1 96.47(7) . 3_565 ?
O1 Mn1 O2 93.92(11) . 3_465 ?
O1 Mn1 C19 137.38(12) . 4_445 ?
O1 Mn1 C19 126.13(13) 3_565 4_445 ?
O1 Mn1 O4 166.49(10) . 4_445 ?
O1 Mn1 O3 155.72(11) 3_565 4_445 ?
O1 Mn1 O3 107.71(10) . 4_445 ?
O1 Mn1 O5 88.37(12) 3_565 . ?
O1 Mn1 O5 93.68(12) . . ?
O2 Mn1 O1 93.84(10) 3_465 3_565 ?
O2 Mn1 C19 85.02(12) 3_465 4_445 ?
O2 Mn1 O4 85.97(11) 3_465 4_445 ?
O2 Mn1 O3 86.85(11) 3_465 4_445 ?
O2 Mn1 O5 171.80(12) 3_465 . ?
O4 Mn1 O1 97.01(11) 4_445 3_565 ?
O4 Mn1 C19 29.12(12) 4_445 4_445 ?
O4 Mn1 O3 58.79(11) 4_445 4_445 ?
O4 Mn1 O5 85.92(12) 4_445 . ?
O3 Mn1 C19 29.69(12) 4_445 4_445 ?
O5 Mn1 C19 87.30(13) . 4_445 ?
O5 Mn1 O3 87.90(12) . 4_445 ?
Mn1 O1 Mn1 117.03(12) . 3_465 ?
C20 O1 Mn1 118.8(2) . 3_465 ?
C20 O1 Mn1 118.7(2) . . ?
C5 C6 C7 125.6(4) . . ?
C5 C6 C1 118.5(4) . . ?
C7 C6 C1 115.9(4) . . ?
C4 C5 C6 121.1(4) . . ?
C9 N5 C1 118.3(3) . . ?
C10 N6 C18 118.4(4) . . ?
C18 C13 C12 116.2(4) . . ?
C14 C13 C18 117.7(4) . . ?
C14 C13 C12 126.0(4) . . ?
N6 C18 C13 123.6(4) . . ?
N6 C18 C17 117.4(4) . . ?
C17 C18 C13 119.0(4) . . ?
C15 C14 C13 121.4(4) . . ?
C7 C8 C9 121.0(4) . . ?
O1 C20 C7 116.6(4) . . ?
O2 C20 O1 123.1(4) . . ?
O2 C20 C7 120.2(4) . . ?
C3 C2 C1 120.8(4) . . ?
N5 C9 C8 121.9(4) . . ?
N5 C9 C10 117.0(4) . . ?
C8 C9 C10 121.1(4) . . ?
C6 C7 C20 123.3(4) . . ?
C8 C7 C6 119.2(4) . . ?
C8 C7 C20 117.3(4) . . ?
N5 C1 C6 123.7(4) . . ?
N5 C1 C2 117.4(4) . . ?
C2 C1 C6 119.0(4) . . ?
C2 C3 C4 120.3(4) . . ?
C12 C11 C10 120.9(4) . . ?
C16 C17 C18 121.0(4) . . ?
N6 C10 C9 118.6(4) . . ?
N6 C10 C11 121.8(4) . . ?
C11 C10 C9 119.6(4) . . ?
C17 C16 C15 120.0(4) . . ?
C13 C12 C19 123.3(4) . . ?
C11 C12 C13 119.0(4) . . ?
C11 C12 C19 117.7(4) . . ?
C5 C4 C3 120.3(4) . . ?
C14 C15 C16 120.9(4) . . ?
C20 O2 Mn1 139.0(3) . 3_565 ?
C12 C19 Mn1 176.4(3) . 4_455 ?
O4 C19 Mn1 58.0(2) . 4_455 ?
O4 C19 C12 120.7(4) . . ?
O4 C19 O3 120.7(4) . . ?
O3 C19 Mn1 62.8(2) . 4_455 ?
O3 C19 C12 118.5(4) . . ?
C19 O4 Mn1 92.9(2) . 4_455 ?
C19 O3 Mn1 87.5(2) . 4_455 ?

loop_
_geom_bond_atom_site_label_1
_geom_bond_atom_site_label_2
_geom_bond_distance
_geom_bond_site_symmetry_2
_geom_bond_publ_flag
Mn1 O1 2.146(3) . ?
Mn1 O1 2.194(3) 3_565 ?
Mn1 O2 2.154(3) 3_465 ?
Mn1 C19 2.575(4) 4_445 ?
Mn1 O4 2.187(3) 4_445 ?
Mn1 O3 2.293(3) 4_445 ?
Mn1 O5 2.212(3) . ?
O1 Mn1 2.194(3) 3_465 ?
O1 C20 1.292(5) . ?
C6 C5 1.412(6) . ?
C6 C7 1.424(5) . ?
C6 C1 1.429(5) . ?
C5 C4 1.364(6) . ?
N5 C9 1.322(5) . ?
N5 C1 1.368(5) . ?
N6 C18 1.366(5) . ?
N6 C10 1.332(5) . ?
C13 C18 1.435(5) . ?
C13 C14 1.413(6) . ?
C13 C12 1.436(6) . ?
C18 C17 1.418(6) . ?
C14 C15 1.364(6) . ?
C8 C9 1.410(5) . ?
C8 C7 1.365(5) . ?
C20 C7 1.504(5) . ?
C20 O2 1.237(5) . ?
C2 C1 1.413(6) . ?
C2 C3 1.366(6) . ?
C9 C10 1.479(5) . ?
C3 C4 1.411(6) . ?
C11 C10 1.425(5) . ?
C11 C12 1.366(6) . ?
C17 C16 1.364(6) . ?
C16 C15 1.398(6) . ?
C12 C19 1.509(5) . ?
O2 Mn1 2.154(3) 3_565 ?
C19 Mn1 2.575(4) 4_455 ?
C19 O4 1.255(5) . ?
C19 O3 1.277(5) . ?
O4 Mn1 2.187(3) 4_455 ?
O3 Mn1 2.293(3) 4_455 ?
